data_7150216
loop_
_publ_author_name
'Ohta, Eisuke'
'Higuchi, Hiroki'
'Kawai, Hidetoshi'
'Fujiwara, Kenshu'
'Suzuki, Takanori'

_publ_section_title
;
 Butane-1,4-diyl dications stabilized by steric factors:
 electrochiroptical response systems based on reversible
 interconversion between dihydro[5]helicene-type electron acceptors and
 electron-donating 1,1'-binaphthyls.
;
_journal_issue 16
_journal_name_full 'Organic &amp; biomolecular chemistry'
_journal_page_first 3024
_journal_page_last 3031
_journal_paper_doi 10.1039/b506435j
_journal_volume 3
_journal_year 2005
_chemical_formula_sum 'C58 H48 O4'
_chemical_formula_weight 809.01
_space_group_IT_number 14
_symmetry_cell_setting monoclinic
_symmetry_Int_Tables_number 14
_symmetry_space_group_name_Hall '-P 2ybc'
_symmetry_space_group_name_H-M 'P 1 21/c 1'
_cell_angle_alpha 90
_cell_angle_beta 100.15(2)
_cell_angle_gamma 90
_cell_formula_units_Z 4
_cell_length_a 10.54(2)
_cell_length_b 25.92(2)
_cell_length_c 16.25(1)
_cell_measurement_reflns_used 339
_cell_measurement_temperature 153.1
_cell_measurement_theta_max 29.6
_cell_measurement_theta_min 2.0
_cell_volume 4370(9)
_computing_cell_refinement CRYSTALCLEAR
_computing_data_collection CRYSTALCLEAR
_computing_data_reduction 'teXsan Ver. 1.11'
_computing_publication_material 'teXsan Ver. 1.11'
_computing_structure_refinement 'teXsan Ver. 1.10'
_computing_structure_solution SIR92
_diffrn_detector_area_resol_mean 14.71
_diffrn_measured_fraction_theta_full 0.9323
_diffrn_measured_fraction_theta_max 0.9323
_diffrn_measurement_device_type 'Rigaku/MSC Mercury CCD'
_diffrn_measurement_method \w
_diffrn_radiation_type 'Mo K\a'
_diffrn_radiation_wavelength 0.7107
_diffrn_reflns_av_R_equivalents 0.016
_diffrn_reflns_limit_h_max 8
_diffrn_reflns_limit_h_min -13
_diffrn_reflns_limit_k_max 32
_diffrn_reflns_limit_k_min -33
_diffrn_reflns_limit_l_max 20
_diffrn_reflns_limit_l_min -19
_diffrn_reflns_number 27052
_diffrn_reflns_theta_full 27.50
_diffrn_reflns_theta_max 27.50
_exptl_absorpt_coefficient_mu 0.076
_exptl_absorpt_correction_T_max 0.985
_exptl_absorpt_correction_T_min 0.985
_exptl_absorpt_correction_type none
_exptl_crystal_colour Colorless
_exptl_crystal_density_diffrn 1.230
_exptl_crystal_density_method 'not measured'
_exptl_crystal_description Prism
_exptl_crystal_size_max 0.200
_exptl_crystal_size_mid 0.200
_exptl_crystal_size_min 0.200
_refine_diff_density_max 0.23
_refine_diff_density_min -0.23
_refine_ls_extinction_method none
_refine_ls_goodness_of_fit_ref 1.146
_refine_ls_hydrogen_treatment noref
_refine_ls_number_parameters 559
_refine_ls_number_reflns 9350
_refine_ls_R_factor_gt 0.0437
_refine_ls_shift/su_max 0.0091
_refine_ls_structure_factor_coef Fsqd
_refine_ls_weighting_details 'w = 1/[\s^2^(Fo^2^) + (0.05000(Max(Fo^2^,0) + 2Fc^2^)/3)^2^]'
_refine_ls_weighting_scheme calc
_refine_ls_wR_factor_ref 0.1093
_reflns_number_gt 7473
_reflns_number_total 9355
_reflns_threshold_expression F^2^>2.0\s(F^2^)
_cod_data_source_file b506435j.txt
_cod_data_source_block '_030703B'
_cod_original_cell_volume 4367.7(6)
_cod_original_formula_sum 'C58 H48 O4 '
_cod_database_code 7150216

loop_
_symmetry_equiv_pos_as_xyz
x,y,z
-x,1/2+y,1/2-z
-x,-y,-z
x,1/2-y,1/2+z

loop_
_atom_site_label
_atom_site_type_symbol
_atom_site_fract_x
_atom_site_fract_y
_atom_site_fract_z
_atom_site_U_iso_or_equiv
_atom_site_adp_type
_atom_site_occupancy
_atom_site_calc_flag
_atom_site_refinement_flags
_atom_site_disorder_assembly
_atom_site_disorder_group
O(1) O 1.30877(9) 0.34324(4) 1.06890(6) 0.0385(3) Uani 1.00 d . . .
O(2) O 0.49040(10) 0.50375(4) 0.86735(6) 0.0373(3) Uani 1.00 d . . .
O(3) O 0.31889(9) 0.46121(4) 0.49107(6) 0.0364(3) Uani 1.00 d . . .
O(4) O 1.18115(9) 0.34986(4) 0.65709(6) 0.0406(3) Uani 1.00 d . . .
C(1) C 0.5511(1) 0.21825(5) 0.83530(7) 0.0209(3) Uani 1.00 d . . .
C(2) C 0.5929(1) 0.25764(5) 0.89121(8) 0.0220(3) Uani 1.00 d . . .
C(3) C 0.5017(1) 0.28229(5) 0.93338(9) 0.0294(4) Uani 1.00 d . . .
C(4) C 0.3761(1) 0.26827(5) 0.91976(9) 0.0332(4) Uani 1.00 d . . .
C(5) C 0.3309(1) 0.22762(5) 0.86465(8) 0.0290(4) Uani 1.00 d . . .
C(6) C 0.2008(1) 0.21113(6) 0.85197(10) 0.0386(4) Uani 1.00 d . . .
C(7) C 0.1596(1) 0.17122(7) 0.80010(10) 0.0430(5) Uani 1.00 d . . .
C(8) C 0.2461(2) 0.14588(6) 0.75765(10) 0.0427(5) Uani 1.00 d . . .
C(9) C 0.3723(1) 0.16085(6) 0.76769(8) 0.0327(4) Uani 1.00 d . . .
C(10) C 0.4191(1) 0.20200(5) 0.82183(8) 0.0244(3) Uani 1.00 d . . .
C(11) C 0.6441(1) 0.19316(5) 0.78743(7) 0.0206(3) Uani 1.00 d . . .
C(12) C 0.6734(1) 0.21684(5) 0.71666(8) 0.0221(3) Uani 1.00 d . . .
C(13) C 0.7647(1) 0.19316(5) 0.67371(8) 0.0258(3) Uani 1.00 d . . .
C(14) C 0.8276(1) 0.14926(5) 0.70236(8) 0.0253(3) Uani 1.00 d . . .
C(15) C 0.8012(1) 0.12432(5) 0.77514(8) 0.0223(3) Uani 1.00 d . . .
C(16) C 0.8653(1) 0.07846(5) 0.80651(8) 0.0273(3) Uani 1.00 d . . .
C(17) C 0.8320(1) 0.05341(5) 0.87324(8) 0.0313(4) Uani 1.00 d . . .
C(18) C 0.7336(1) 0.07307(5) 0.91230(8) 0.0302(4) Uani 1.00 d . . .
C(19) C 0.6724(1) 0.11813(5) 0.88557(8) 0.0253(3) Uani 1.00 d . . .
C(20) C 0.7051(1) 0.14569(5) 0.81675(7) 0.0211(3) Uani 1.00 d . . .
C(21) C 0.7302(1) 0.27185(5) 0.91346(7) 0.0229(3) Uani 1.00 d . . .
C(22) C 0.7794(1) 0.31932(5) 0.93237(8) 0.0225(3) Uani 1.00 d . . .
C(23) C 0.9184(1) 0.32650(5) 0.96793(8) 0.0232(3) Uani 1.00 d . . .
C(24) C 0.9855(1) 0.36989(5) 0.94840(9) 0.0297(4) Uani 1.00 d . . .
C(25) C 1.1154(1) 0.37685(5) 0.98087(9) 0.0320(4) Uani 1.00 d . . .
C(26) C 1.1807(1) 0.34048(6) 1.03424(8) 0.0295(4) Uani 1.00 d . . .
C(27) C 1.1156(1) 0.29697(5) 1.05505(8) 0.0309(4) Uani 1.00 d . . .
C(28) C 0.9871(1) 0.29033(5) 1.02219(8) 0.0265(3) Uani 1.00 d . . .
C(29) C 1.3796(1) 0.38671(7) 1.0490(1) 0.0499(5) Uani 1.00 d . . .
C(30) C 0.7007(1) 0.36720(5) 0.91522(8) 0.0228(3) Uani 1.00 d . . .
C(31) C 0.6297(1) 0.37637(5) 0.83615(8) 0.0269(3) Uani 1.00 d . . .
C(32) C 0.5585(1) 0.42127(5) 0.81747(8) 0.0280(3) Uani 1.00 d . . .
C(33) C 0.5570(1) 0.45785(5) 0.87922(8) 0.0261(3) Uani 1.00 d . . .
C(34) C 0.6258(1) 0.44937(5) 0.95917(8) 0.0280(3) Uani 1.00 d . . .
C(35) C 0.6974(1) 0.40482(5) 0.97637(8) 0.0256(3) Uani 1.00 d . . .
C(36) C 0.4396(2) 0.51799(6) 0.7836(1) 0.0454(5) Uani 1.00 d . . .
C(37) C 0.6047(1) 0.26381(5) 0.68188(8) 0.0246(3) Uani 1.00 d . . .
C(38) C 0.6534(1) 0.30498(5) 0.64722(8) 0.0236(3) Uani 1.00 d . . .
C(39) C 0.5650(1) 0.34556(5) 0.60503(7) 0.0230(3) Uani 1.00 d . . .
C(40) C 0.4459(1) 0.33270(5) 0.55819(8) 0.0287(3) Uani 1.00 d . . .
C(41) C 0.3611(1) 0.36991(5) 0.51899(8) 0.0302(4) Uani 1.00 d . . .
C(42) C 0.3949(1) 0.42140(5) 0.52714(8) 0.0273(3) Uani 1.00 d . . .
C(43) C 0.5137(1) 0.43545(5) 0.57322(8) 0.0281(3) Uani 1.00 d . . .
C(44) C 0.5970(1) 0.39796(5) 0.61093(8) 0.0269(3) Uani 1.00 d . . .
C(45) C 0.1939(2) 0.44874(6) 0.4472(1) 0.0517(5) Uani 1.00 d . . .
C(46) C 0.7937(1) 0.31445(5) 0.65165(8) 0.0238(3) Uani 1.00 d . . .
C(47) C 0.8830(1) 0.30618(5) 0.72443(8) 0.0273(3) Uani 1.00 d . . .
C(48) C 1.0132(1) 0.31683(5) 0.72861(8) 0.0298(4) Uani 1.00 d . . .
C(49) C 1.0561(1) 0.33651(5) 0.65911(8) 0.0285(4) Uani 1.00 d . . .
C(50) C 0.9688(1) 0.34516(5) 0.58607(8) 0.0297(4) Uani 1.00 d . . .
C(51) C 0.8398(1) 0.33430(5) 0.58264(8) 0.0269(3) Uani 1.00 d . . .
C(52) C 1.2764(1) 0.33609(7) 0.7269(1) 0.0457(5) Uani 1.00 d . . .
C(53) C 0.8634(2) 0.48389(7) 0.7837(1) 0.0496(5) Uani 1.00 d . . .
C(54) C 0.9508(2) 0.45697(6) 0.7470(1) 0.0431(5) Uani 1.00 d . . .
C(55) C 1.0798(2) 0.45855(6) 0.7808(1) 0.0445(5) Uani 1.00 d . . .
C(56) C 1.1216(2) 0.48751(7) 0.8518(1) 0.0507(5) Uani 1.00 d . . .
C(57) C 1.0348(2) 0.51395(7) 0.8891(1) 0.0560(6) Uani 1.00 d . . .
C(58) C 0.9058(2) 0.51240(7) 0.8554(1) 0.0559(6) Uani 1.00 d . . .
H(1) H 0.5303 0.3092 0.9721 0.0340 Uiso 1.00 calc . . .
H(2) H 0.3174 0.2860 0.9481 0.0386 Uiso 1.00 calc . . .
H(3) H 0.1415 0.2284 0.8805 0.0451 Uiso 1.00 calc . . .
H(4) H 0.0720 0.1605 0.7925 0.0506 Uiso 1.00 calc . . .
H(5) H 0.2163 0.1180 0.7210 0.0500 Uiso 1.00 calc . . .
H(6) H 0.4299 0.1432 0.7381 0.0386 Uiso 1.00 calc . . .
H(7) H 0.7819 0.2086 0.6235 0.0298 Uiso 1.00 calc . . .
H(8) H 0.8904 0.1350 0.6733 0.0292 Uiso 1.00 calc . . .
H(9) H 0.9324 0.0650 0.7803 0.0318 Uiso 1.00 calc . . .
H(10) H 0.8754 0.0227 0.8937 0.0368 Uiso 1.00 calc . . .
H(11) H 0.7092 0.0548 0.9580 0.0355 Uiso 1.00 calc . . .
H(12) H 0.6067 0.1313 0.9133 0.0293 Uiso 1.00 calc . . .
H(13) H 0.7908 0.2445 0.9147 0.0263 Uiso 1.00 calc . . .
H(14) H 0.9412 0.3953 0.9121 0.0348 Uiso 1.00 calc . . .
H(15) H 1.1596 0.4064 0.9661 0.0381 Uiso 1.00 calc . . .
H(16) H 1.1604 0.2717 1.0918 0.0359 Uiso 1.00 calc . . .
H(17) H 0.9434 0.2603 1.0368 0.0307 Uiso 1.00 calc . . .
H(18) H 1.4664 0.3841 1.0768 0.0596 Uiso 1.00 calc . . .
H(19) H 1.3775 0.3877 0.9901 0.0596 Uiso 1.00 calc . . .
H(20) H 1.3420 0.4173 1.0658 0.0596 Uiso 1.00 calc . . .
H(21) H 0.6295 0.3511 0.7937 0.0313 Uiso 1.00 calc . . .
H(22) H 0.5113 0.4269 0.7626 0.0324 Uiso 1.00 calc . . .
H(23) H 0.6237 0.4742 1.0020 0.0328 Uiso 1.00 calc . . .
H(24) H 0.7451 0.3996 1.0313 0.0305 Uiso 1.00 calc . . .
H(25) H 0.3960 0.5501 0.7832 0.0541 Uiso 1.00 calc . . .
H(26) H 0.5081 0.5212 0.7528 0.0541 Uiso 1.00 calc . . .
H(27) H 0.3810 0.4923 0.7586 0.0541 Uiso 1.00 calc . . .
H(28) H 0.5155 0.2654 0.6848 0.0284 Uiso 1.00 calc . . .
H(29) H 0.4216 0.2973 0.5526 0.0339 Uiso 1.00 calc . . .
H(30) H 0.2802 0.3600 0.4869 0.0359 Uiso 1.00 calc . . .
H(31) H 0.5376 0.4709 0.5789 0.0333 Uiso 1.00 calc . . .
H(32) H 0.6788 0.4080 0.6417 0.0313 Uiso 1.00 calc . . .
H(33) H 0.1515 0.4793 0.4249 0.0620 Uiso 1.00 calc . . .
H(34) H 0.2014 0.4256 0.4028 0.0620 Uiso 1.00 calc . . .
H(35) H 0.1457 0.4329 0.4843 0.0620 Uiso 1.00 calc . . .
H(36) H 0.8538 0.2928 0.7724 0.0317 Uiso 1.00 calc . . .
H(37) H 1.0725 0.3104 0.7791 0.0356 Uiso 1.00 calc . . .
H(38) H 0.9979 0.3584 0.5377 0.0348 Uiso 1.00 calc . . .
H(39) H 0.7806 0.3407 0.5321 0.0315 Uiso 1.00 calc . . .
H(40) H 1.2768 0.2996 0.7338 0.0538 Uiso 1.00 calc . . .
H(41) H 1.3588 0.3471 0.7179 0.0538 Uiso 1.00 calc . . .
H(42) H 1.2572 0.3520 0.7759 0.0538 Uiso 1.00 calc . . .
H(43) H 0.7724 0.4833 0.7593 0.0593 Uiso 1.00 calc . . .
H(44) H 0.9212 0.4367 0.6971 0.0514 Uiso 1.00 calc . . .
H(45) H 1.1411 0.4393 0.7549 0.0534 Uiso 1.00 calc . . .
H(46) H 1.2132 0.4888 0.8748 0.0606 Uiso 1.00 calc . . .
H(47) H 1.0645 0.5336 0.9395 0.0656 Uiso 1.00 calc . . .
H(48) H 0.8444 0.5313 0.8815 0.0666 Uiso 1.00 calc . . .

loop_
_atom_site_aniso_label
_atom_site_aniso_U_11
_atom_site_aniso_U_22
_atom_site_aniso_U_33
_atom_site_aniso_U_12
_atom_site_aniso_U_13
_atom_site_aniso_U_23
O(1) 0.0240(5) 0.0539(7) 0.0374(6) -0.0089(5) 0.0049(4) -0.0071(5)
O(2) 0.0414(6) 0.0285(5) 0.0392(6) 0.0120(4) -0.0002(5) -0.0005(4)
O(3) 0.0333(6) 0.0276(5) 0.0449(6) 0.0056(4) -0.0024(5) 0.0048(4)
O(4) 0.0247(5) 0.0518(7) 0.0459(6) -0.0034(5) 0.0083(5) 0.0092(5)
C(1) 0.0216(6) 0.0196(6) 0.0218(6) 0.0009(5) 0.0048(5) 0.0040(5)
C(2) 0.0246(6) 0.0183(6) 0.0237(6) -0.0003(5) 0.0062(5) 0.0024(5)
C(3) 0.0320(7) 0.0242(7) 0.0348(7) -0.0004(6) 0.0131(6) -0.0039(6)
C(4) 0.0304(8) 0.0298(7) 0.0432(8) 0.0050(6) 0.0165(6) 0.0005(6)
C(5) 0.0224(7) 0.0316(7) 0.0332(7) 0.0016(5) 0.0058(6) 0.0084(6)
C(6) 0.0234(7) 0.0478(9) 0.0456(9) 0.0021(7) 0.0086(6) 0.0116(7)
C(7) 0.0216(7) 0.060(1) 0.0449(9) -0.0106(7) -0.0002(7) 0.0120(8)
C(8) 0.0351(9) 0.053(1) 0.0376(9) -0.0167(7) -0.0012(7) -0.0015(7)
C(9) 0.0284(7) 0.0397(8) 0.0290(7) -0.0069(6) 0.0022(6) -0.0002(6)
C(10) 0.0226(6) 0.0260(7) 0.0239(6) -0.0011(5) 0.0024(5) 0.0057(5)
C(11) 0.0200(6) 0.0193(6) 0.0219(6) -0.0035(5) 0.0022(5) -0.0032(5)
C(12) 0.0212(6) 0.0210(6) 0.0238(6) -0.0029(5) 0.0030(5) -0.0017(5)
C(13) 0.0277(7) 0.0270(7) 0.0236(7) -0.0030(5) 0.0074(5) -0.0006(5)
C(14) 0.0233(7) 0.0258(7) 0.0275(7) -0.0006(5) 0.0062(5) -0.0058(5)
C(15) 0.0211(6) 0.0205(6) 0.0243(6) -0.0028(5) 0.0009(5) -0.0058(5)
C(16) 0.0256(7) 0.0247(7) 0.0305(7) 0.0020(5) 0.0024(5) -0.0060(5)
C(17) 0.0364(8) 0.0221(7) 0.0329(8) 0.0045(6) -0.0004(6) 0.0009(6)
C(18) 0.0391(8) 0.0246(7) 0.0265(7) -0.0010(6) 0.0042(6) 0.0029(5)
C(19) 0.0295(7) 0.0235(6) 0.0229(7) -0.0018(5) 0.0043(5) -0.0023(5)
C(20) 0.0218(6) 0.0190(6) 0.0216(6) -0.0036(5) 0.0014(5) -0.0045(5)
C(21) 0.0253(7) 0.0216(6) 0.0227(6) 0.0023(5) 0.0067(5) -0.0004(5)
C(22) 0.0252(7) 0.0220(6) 0.0209(6) -0.0001(5) 0.0060(5) 0.0003(5)
C(23) 0.0260(7) 0.0207(6) 0.0238(6) -0.0010(5) 0.0070(5) -0.0042(5)
C(24) 0.0308(7) 0.0244(7) 0.0341(7) -0.0022(6) 0.0062(6) 0.0026(6)
C(25) 0.0319(8) 0.0253(7) 0.0409(8) -0.0084(6) 0.0121(6) -0.0025(6)
C(26) 0.0237(7) 0.0382(8) 0.0277(7) -0.0040(6) 0.0077(5) -0.0087(6)
C(27) 0.0283(7) 0.0343(8) 0.0302(7) 0.0021(6) 0.0051(6) 0.0046(6)
C(28) 0.0269(7) 0.0250(7) 0.0288(7) -0.0020(5) 0.0083(5) 0.0008(5)
C(29) 0.0313(9) 0.050(1) 0.070(1) -0.0154(7) 0.0131(8) -0.0193(9)
C(30) 0.0243(6) 0.0188(6) 0.0257(7) -0.0020(5) 0.0056(5) 0.0002(5)
C(31) 0.0315(7) 0.0232(7) 0.0256(7) -0.0005(5) 0.0038(6) -0.0036(5)
C(32) 0.0288(7) 0.0289(7) 0.0247(7) -0.0001(6) 0.0005(5) 0.0005(5)
C(33) 0.0228(7) 0.0221(6) 0.0334(7) 0.0016(5) 0.0055(5) -0.0001(5)
C(34) 0.0304(7) 0.0242(7) 0.0289(7) 0.0010(5) 0.0042(6) -0.0066(5)
C(35) 0.0278(7) 0.0247(7) 0.0236(7) -0.0008(5) 0.0025(5) -0.0001(5)
C(36) 0.0461(9) 0.0393(9) 0.0466(9) 0.0159(7) -0.0036(7) 0.0068(7)
C(37) 0.0253(7) 0.0254(7) 0.0236(6) 0.0007(5) 0.0058(5) -0.0007(5)
C(38) 0.0271(7) 0.0248(7) 0.0195(6) 0.0009(5) 0.0055(5) -0.0020(5)
C(39) 0.0268(7) 0.0239(6) 0.0192(6) 0.0011(5) 0.0067(5) 0.0013(5)
C(40) 0.0320(7) 0.0225(7) 0.0302(7) -0.0016(5) 0.0016(6) 0.0006(5)
C(41) 0.0283(7) 0.0286(7) 0.0310(7) -0.0009(6) -0.0018(6) -0.0005(6)
C(42) 0.0299(7) 0.0257(7) 0.0265(7) 0.0045(5) 0.0060(6) 0.0024(5)
C(43) 0.0330(7) 0.0212(6) 0.0302(7) -0.0020(6) 0.0063(6) -0.0004(5)
C(44) 0.0266(7) 0.0271(7) 0.0267(7) -0.0035(5) 0.0038(5) 0.0003(5)
C(45) 0.0419(10) 0.0384(9) 0.066(1) 0.0091(7) -0.0145(8) 0.0042(8)
C(46) 0.0278(7) 0.0196(6) 0.0244(6) 0.0011(5) 0.0058(5) 0.0001(5)
C(47) 0.0309(7) 0.0264(7) 0.0251(7) 0.0003(5) 0.0064(5) 0.0040(5)
C(48) 0.0279(7) 0.0296(7) 0.0303(7) 0.0008(6) 0.0012(6) 0.0040(6)
C(49) 0.0255(7) 0.0259(7) 0.0351(8) -0.0001(5) 0.0081(6) 0.0000(6)
C(50) 0.0342(8) 0.0287(7) 0.0289(7) 0.0018(6) 0.0128(6) 0.0049(6)
C(51) 0.0291(7) 0.0273(7) 0.0242(7) 0.0018(5) 0.0042(5) 0.0025(5)
C(52) 0.0266(8) 0.059(1) 0.0497(10) 0.0000(7) 0.0027(7) 0.0007(8)
C(53) 0.0415(10) 0.0449(10) 0.063(1) -0.0023(8) 0.0102(8) 0.0050(8)
C(54) 0.053(1) 0.0321(8) 0.0437(9) -0.0055(7) 0.0059(8) -0.0004(7)
C(55) 0.0488(10) 0.0325(8) 0.054(1) 0.0015(7) 0.0143(8) 0.0080(7)
C(56) 0.051(1) 0.049(1) 0.049(1) -0.0142(8) 0.0006(8) 0.0146(8)
C(57) 0.083(1) 0.048(1) 0.0371(9) -0.023(1) 0.0124(9) -0.0001(8)
C(58) 0.073(1) 0.044(1) 0.058(1) 0.0012(9) 0.032(1) 0.0001(9)

loop_
_atom_type_symbol
_atom_type_description
_atom_type_scat_dispersion_real
_atom_type_scat_dispersion_imag
_atom_type_scat_source
C C 0.003 0.002
;International Tables for Crystallography
(1992, Vol. C, Tables 4.2.6.8 and 6.1.1.1)
;
H H 0.000 0.000
;International Tables for Crystallography
(1992, Vol. C, Table 6.1.1.2)
;
O O 0.011 0.006
;International Tables for Crystallography
(1992, Vol. C, Tables 4.2.6.8 and 6.1.1.1)
;

loop_
_geom_angle_atom_site_label_1
_geom_angle_atom_site_label_2
_geom_angle_atom_site_label_3
_geom_angle
_geom_angle_site_symmetry_1
_geom_angle_site_symmetry_2
_geom_angle_site_symmetry_3
_geom_angle_publ_flag
C(26) O(1) C(29) 117.8(1) . . . yes
C(33) O(2) C(36) 117.1(1) . . . yes
C(42) O(3) C(45) 117.6(1) . . . yes
C(49) O(4) C(52) 117.7(1) . . . yes
C(2) C(1) C(10) 120.3(1) . . . yes
C(2) C(1) C(11) 119.8(1) . . . yes
C(10) C(1) C(11) 119.9(1) . . . yes
C(1) C(2) C(3) 118.8(1) . . . yes
C(1) C(2) C(21) 121.9(1) . . . yes
C(3) C(2) C(21) 119.0(1) . . . yes
C(2) C(3) C(4) 121.6(1) . . . yes
C(3) C(4) C(5) 121.1(1) . . . yes
C(4) C(5) C(6) 121.9(1) . . . yes
C(4) C(5) C(10) 118.9(1) . . . yes
C(6) C(5) C(10) 119.2(1) . . . yes
C(5) C(6) C(7) 121.1(1) . . . yes
C(6) C(7) C(8) 119.9(1) . . . yes
C(7) C(8) C(9) 120.8(2) . . . yes
C(8) C(9) C(10) 120.9(1) . . . yes
C(1) C(10) C(5) 119.3(1) . . . yes
C(1) C(10) C(9) 122.6(1) . . . yes
C(5) C(10) C(9) 118.1(1) . . . yes
C(1) C(11) C(12) 119.9(1) . . . yes
C(1) C(11) C(20) 119.7(1) . . . yes
C(12) C(11) C(20) 120.3(1) . . . yes
C(11) C(12) C(13) 119.0(1) . . . yes
C(11) C(12) C(37) 121.1(1) . . . yes
C(13) C(12) C(37) 119.7(1) . . . yes
C(12) C(13) C(14) 121.7(1) . . . yes
C(13) C(14) C(15) 120.8(1) . . . yes
C(14) C(15) C(16) 122.1(1) . . . yes
C(14) C(15) C(20) 118.6(1) . . . yes
C(16) C(15) C(20) 119.3(1) . . . yes
C(15) C(16) C(17) 120.9(1) . . . yes
C(16) C(17) C(18) 120.1(1) . . . yes
C(17) C(18) C(19) 120.7(1) . . . yes
C(18) C(19) C(20) 120.9(1) . . . yes
C(11) C(20) C(15) 119.4(1) . . . yes
C(11) C(20) C(19) 122.6(1) . . . yes
C(15) C(20) C(19) 118.0(1) . . . yes
C(2) C(21) C(22) 127.2(1) . . . yes
C(21) C(22) C(23) 121.0(1) . . . yes
C(21) C(22) C(30) 122.5(1) . . . yes
C(23) C(22) C(30) 116.5(1) . . . yes
C(22) C(23) C(24) 121.1(1) . . . yes
C(22) C(23) C(28) 121.7(1) . . . yes
C(24) C(23) C(28) 117.2(1) . . . yes
C(23) C(24) C(25) 121.6(1) . . . yes
C(24) C(25) C(26) 119.9(1) . . . yes
O(1) C(26) C(25) 124.7(1) . . . yes
O(1) C(26) C(27) 115.8(1) . . . yes
C(25) C(26) C(27) 119.6(1) . . . yes
C(26) C(27) C(28) 120.0(1) . . . yes
C(23) C(28) C(27) 121.7(1) . . . yes
C(22) C(30) C(31) 120.4(1) . . . yes
C(22) C(30) C(35) 122.0(1) . . . yes
C(31) C(30) C(35) 117.5(1) . . . yes
C(30) C(31) C(32) 121.9(1) . . . yes
C(31) C(32) C(33) 119.4(1) . . . yes
O(2) C(33) C(32) 124.2(1) . . . yes
O(2) C(33) C(34) 115.9(1) . . . yes
C(32) C(33) C(34) 120.0(1) . . . yes
C(33) C(34) C(35) 119.9(1) . . . yes
C(30) C(35) C(34) 121.4(1) . . . yes
C(12) C(37) C(38) 127.9(1) . . . yes
C(37) C(38) C(39) 119.8(1) . . . yes
C(37) C(38) C(46) 123.9(1) . . . yes
C(39) C(38) C(46) 116.2(1) . . . yes
C(38) C(39) C(40) 120.9(1) . . . yes
C(38) C(39) C(44) 122.0(1) . . . yes
C(40) C(39) C(44) 117.0(1) . . . yes
C(39) C(40) C(41) 122.0(1) . . . yes
C(40) C(41) C(42) 119.5(1) . . . yes
O(3) C(42) C(41) 124.3(1) . . . yes
O(3) C(42) C(43) 115.8(1) . . . yes
C(41) C(42) C(43) 119.8(1) . . . yes
C(42) C(43) C(44) 119.8(1) . . . yes
C(39) C(44) C(43) 121.8(1) . . . yes
C(38) C(46) C(47) 122.2(1) . . . yes
C(38) C(46) C(51) 120.4(1) . . . yes
C(47) C(46) C(51) 117.4(1) . . . yes
C(46) C(47) C(48) 121.6(1) . . . yes
C(47) C(48) C(49) 119.7(1) . . . yes
O(4) C(49) C(48) 124.5(1) . . . yes
O(4) C(49) C(50) 115.8(1) . . . yes
C(48) C(49) C(50) 119.6(1) . . . yes
C(49) C(50) C(51) 120.2(1) . . . yes
C(46) C(51) C(50) 121.5(1) . . . yes
C(54) C(53) C(58) 119.7(2) . . . yes
C(53) C(54) C(55) 120.2(2) . . . yes
C(54) C(55) C(56) 119.8(2) . . . yes
C(55) C(56) C(57) 120.2(2) . . . yes
C(56) C(57) C(58) 120.1(2) . . . yes
C(53) C(58) C(57) 120.0(2) . . . yes

loop_
_geom_bond_atom_site_label_1
_geom_bond_atom_site_label_2
_geom_bond_distance
_geom_bond_site_symmetry_1
_geom_bond_site_symmetry_2
_geom_bond_publ_flag
O(1) C(26) 1.369(2) . . yes
O(1) C(29) 1.420(2) . . yes
O(2) C(33) 1.377(2) . . yes
O(2) C(36) 1.420(2) . . yes
O(3) C(42) 1.373(2) . . yes
O(3) C(45) 1.421(2) . . yes
O(4) C(49) 1.368(2) . . yes
O(4) C(52) 1.422(2) . . yes
C(1) C(2) 1.386(2) . . yes
C(1) C(10) 1.433(3) . . yes
C(1) C(11) 1.503(2) . . yes
C(2) C(3) 1.425(2) . . yes
C(2) C(21) 1.475(3) . . yes
C(3) C(4) 1.353(3) . . yes
C(4) C(5) 1.410(2) . . yes
C(5) C(6) 1.416(3) . . yes
C(5) C(10) 1.420(2) . . yes
C(6) C(7) 1.357(2) . . yes
C(7) C(8) 1.400(3) . . yes
C(8) C(9) 1.367(3) . . yes
C(9) C(10) 1.415(2) . . yes
C(11) C(12) 1.385(2) . . yes
C(11) C(20) 1.430(2) . . yes
C(12) C(13) 1.423(2) . . yes
C(12) C(37) 1.477(2) . . yes
C(13) C(14) 1.357(2) . . yes
C(14) C(15) 1.418(2) . . yes
C(15) C(16) 1.417(2) . . yes
C(15) C(20) 1.424(2) . . yes
C(16) C(17) 1.362(2) . . yes
C(17) C(18) 1.403(2) . . yes
C(18) C(19) 1.367(2) . . yes
C(19) C(20) 1.419(2) . . yes
C(21) C(22) 1.349(2) . . yes
C(22) C(23) 1.488(3) . . yes
C(22) C(30) 1.492(2) . . yes
C(23) C(24) 1.395(2) . . yes
C(23) C(28) 1.398(2) . . yes
C(24) C(25) 1.389(3) . . yes
C(25) C(26) 1.380(2) . . yes
C(26) C(27) 1.393(2) . . yes
C(27) C(28) 1.376(3) . . yes
C(30) C(31) 1.388(2) . . yes
C(30) C(35) 1.397(2) . . yes
C(31) C(32) 1.389(2) . . yes
C(32) C(33) 1.383(2) . . yes
C(33) C(34) 1.389(2) . . yes
C(34) C(35) 1.381(2) . . yes
C(37) C(38) 1.349(2) . . yes
C(38) C(39) 1.490(2) . . yes
C(38) C(46) 1.487(3) . . yes
C(39) C(40) 1.389(2) . . yes
C(39) C(44) 1.399(2) . . yes
C(40) C(41) 1.390(2) . . yes
C(41) C(42) 1.382(2) . . yes
C(42) C(43) 1.389(2) . . yes
C(43) C(44) 1.379(2) . . yes
C(46) C(47) 1.392(2) . . yes
C(46) C(51) 1.397(2) . . yes
C(47) C(48) 1.389(3) . . yes
C(48) C(49) 1.386(2) . . yes
C(49) C(50) 1.386(2) . . yes
C(50) C(51) 1.379(3) . . yes
C(53) C(54) 1.373(3) . . yes
C(53) C(58) 1.385(3) . . yes
C(54) C(55) 1.374(3) . . yes
C(55) C(56) 1.382(2) . . yes
C(56) C(57) 1.367(3) . . yes
C(57) C(58) 1.373(3) . . yes

loop_
_geom_contact_atom_site_label_1
_geom_contact_atom_site_label_2
_geom_contact_distance
_geom_contact_site_symmetry_1
_geom_contact_site_symmetry_2
_geom_contact_publ_flag
O(1) C(9) 3.183(2) . 4_655 ?
O(1) C(8) 3.261(2) . 4_655 ?
O(1) C(4) 3.280(2) . 1_655 ?
O(2) C(29) 3.336(2) . 3_767 ?
O(2) C(34) 3.484(2) . 3_667 ?
O(3) C(18) 3.389(2) . 2_656 ?
O(3) C(43) 3.468(2) . 3_666 ?
O(4) C(41) 3.225(3) . 1_655 ?
O(4) C(40) 3.484(4) . 1_655 ?
C(4) C(40) 3.445(2) . 4_555 ?
C(4) C(26) 3.543(3) . 1_455 ?
C(4) C(52) 3.585(2) . 1_455 ?
C(5) C(40) 3.530(2) . 4_555 ?
C(5) C(41) 3.536(2) . 4_555 ?
C(5) C(52) 3.576(2) . 1_455 ?
C(8) C(26) 3.591(2) . 4_454 ?
C(16) C(55) 3.506(2) . 2_746 ?
C(16) C(56) 3.509(2) . 2_746 ?
C(17) C(36) 3.599(4) . 2_646 ?
C(19) C(51) 3.591(2) . 4_555 ?
C(25) C(56) 3.561(2) . . ?
C(29) C(34) 3.582(4) . 1_655 ?
C(40) C(52) 3.527(3) . 1_455 ?

loop_
_cod_related_entry_id
_cod_related_entry_database
_cod_related_entry_code
1 ChemSpider 21141246
